data_1516698
loop_
_publ_author_name
'Bayliss, Sam L.'
'Cole, Jacqueline M.'
'Waddell, Paul G.'
'McKechnie, Scott'
'Liu, Xiaogang'

_publ_section_title
;
 Predicting Solar-Cell Dyes for Cosensitization
;
_journal_issue 26
_journal_name_full 'The Journal of Physical Chemistry C'
_journal_page_first 14082
_journal_paper_doi 10.1021/jp501159g
_journal_volume 118
_journal_year 2014
_chemical_formula_moiety 'C25 H30 N3, Cl1 O4'
_chemical_formula_sum 'C25 H30 Cl N3 O4'
_chemical_formula_weight 471.97
_chemical_name_systematic
;
 ?
;
_space_group_IT_number 14
_symmetry_cell_setting monoclinic
_symmetry_space_group_name_Hall '-P 2yn'
_symmetry_space_group_name_H-M 'P 1 21/n 1'
_atom_sites_solution_hydrogens geom
_atom_sites_solution_primary direct
_atom_sites_solution_secondary difmap
_audit_creation_date 2013-03-28T11:02:00-00:00
_audit_creation_method 'WinGX routine CIF_UPDATE'
_cell_angle_alpha 90
_cell_angle_beta 95.377(2)
_cell_angle_gamma 90
_cell_formula_units_Z 4
_cell_length_a 8.0856(13)
_cell_length_b 12.518(2)
_cell_length_c 22.631(4)
_cell_measurement_reflns_used 8016
_cell_measurement_temperature 120(2)
_cell_measurement_theta_max 33
_cell_measurement_theta_min 1.6
_cell_volume 2280.5(7)
_computing_cell_refinement
;
        CrystalClear-SM Expert 2.0 r4 (Rigaku, 2009)
;
_computing_data_collection
;
        CrystalClear-SM Expert 2.0 r4 (Rigaku, 2009)
;
_computing_data_reduction
;
        CrystalClear-SM Expert 2.0 r4 (Rigaku, 2009)
;
_computing_molecular_graphics 'Ortep-3 for Windows (Farrugia, 1997)'
_computing_publication_material 'WinGX publication routines (Farrugia, 1999)'
_computing_structure_refinement 'SHELXL-97 (Sheldrick, 2008)'
_diffrn_ambient_temperature 120(2)
_diffrn_detector_area_resol_mean 28.5714
_diffrn_measured_fraction_theta_full 0.993
_diffrn_measured_fraction_theta_max 0.99
_diffrn_measurement_device_type
;
        Rigaku Saturn724+ (2x2 bin mode)
;
_diffrn_measurement_method 'profile data from \w-scans'
_diffrn_radiation_monochromator graphite
_diffrn_radiation_type MoK\a
_diffrn_radiation_wavelength 0.71073
_diffrn_reflns_av_R_equivalents 0.0396
_diffrn_reflns_av_unetI/netI 0.0492
_diffrn_reflns_limit_h_max 10
_diffrn_reflns_limit_h_min -10
_diffrn_reflns_limit_k_max 16
_diffrn_reflns_limit_k_min -15
_diffrn_reflns_limit_l_max 29
_diffrn_reflns_limit_l_min -26
_diffrn_reflns_number 20844
_diffrn_reflns_theta_full 25
_diffrn_reflns_theta_max 27.48
_diffrn_reflns_theta_min 2.43
_diffrn_source 'Sealed Tube'
_exptl_absorpt_coefficient_mu 0.206
_exptl_absorpt_correction_T_max 0.906
_exptl_absorpt_correction_T_min 0.895
_exptl_absorpt_correction_type multi-scan
_exptl_absorpt_process_details 'Higashi, 1995'
_exptl_crystal_colour Green
_exptl_crystal_density_diffrn 1.375
_exptl_crystal_density_method 'not measured'
_exptl_crystal_description Prism
_exptl_crystal_F_000 1000
_exptl_crystal_size_max 0.59
_exptl_crystal_size_mid 0.48
_exptl_crystal_size_min 0.45
_refine_diff_density_max 0.725
_refine_diff_density_min -0.356
_refine_diff_density_rms 0.055
_refine_ls_extinction_method none
_refine_ls_goodness_of_fit_ref 1.063
_refine_ls_hydrogen_treatment constr
_refine_ls_matrix_type full
_refine_ls_number_parameters 303
_refine_ls_number_reflns 5188
_refine_ls_number_restraints 0
_refine_ls_restrained_S_all 1.063
_refine_ls_R_factor_all 0.0472
_refine_ls_R_factor_gt 0.0455
_refine_ls_shift/su_max 0.001
_refine_ls_shift/su_mean 0
_refine_ls_structure_factor_coef Fsqd
_refine_ls_weighting_details 'calc w=1/[\s^2^(Fo^2^)+(0.0663P)^2^+0.9323P] where P=(Fo^2^+2Fc^2^)/3'
_refine_ls_weighting_scheme calc
_refine_ls_wR_factor_ref 0.1254
_reflns_number_gt 4956
_reflns_number_total 5188
_reflns_threshold_expression >2\s(I)
_cod_data_source_file jp501159g_si_003.cif
_cod_data_source_block LDS751
_cod_depositor_comments
;
The following automatic conversions were performed:

'_exptl_absorpt_correction_type' value 'Multi-scan' changed to
'multi-scan' according to
/usr/data/users/saulius/crontab/automatic-downloads/rss-feeds/ACS/lib/dictionaries/cif_core.dic
dictionary named 'cif_core.dic' version 2.4.2 from 2011-04-26.

Automatic conversion script
Id: cif_fix_values 2281 2013-09-26 08:29:07Z andrius 

 Adding full bibliography for 1516695--1516701.cif.
;
_cod_original_sg_symbol_H-M 'P 21/n'
_cod_original_formula_sum 'C25 H30 Cl1 N3 O4'
_cod_database_code 1516698

loop_
_symmetry_equiv_pos_as_xyz
'x, y, z'
'-x+1/2, y+1/2, -z+1/2'
'-x, -y, -z'
'x-1/2, -y-1/2, z-1/2'

loop_
_atom_site_label
_atom_site_fract_x
_atom_site_fract_y
_atom_site_fract_z
_atom_site_U_iso_or_equiv
_atom_site_adp_type
_atom_site_calc_flag
_atom_site_refinement_flags
_atom_site_occupancy
_atom_site_type_symbol
C1 -0.27739(16) 0.01615(11) 0.36735(6) 0.0247(3) Uani d . 1 C
C2 -0.28790(17) 0.10521(11) 0.32897(6) 0.0255(3) Uani d . 1 C
H2 -0.3522 0.1011 0.2927 0.031 Uiso calc R 1 H
C3 -0.20355(16) 0.19855(11) 0.34471(6) 0.0251(3) Uani d . 1 C
H3 -0.2123 0.2558 0.3184 0.03 Uiso calc R 1 H
C4 -0.10493(16) 0.21045(11) 0.39898(6) 0.0245(3) Uani d . 1 C
C5 -0.09728(17) 0.12171(12) 0.43723(6) 0.0287(3) Uani d . 1 C
H5 -0.0352 0.1268 0.4739 0.034 Uiso calc R 1 H
C6 -0.17889(18) 0.02744(11) 0.42219(6) 0.0287(3) Uani d . 1 C
H6 -0.1691 -0.0298 0.4485 0.034 Uiso calc R 1 H
C7 -0.4346(2) -0.09712(14) 0.29304(7) 0.0397(4) Uani d . 1 C
H7A -0.5037 -0.1595 0.2925 0.06 Uiso calc R 1 H
H7B -0.3479 -0.1081 0.2674 0.06 Uiso calc R 1 H
H7C -0.5004 -0.0366 0.2794 0.06 Uiso calc R 1 H
C8 -0.3274(2) -0.17231(12) 0.38950(8) 0.0356(3) Uani d . 1 C
H8A -0.3997 -0.2291 0.3749 0.053 Uiso calc R 1 H
H8B -0.3461 -0.1568 0.4299 0.053 Uiso calc R 1 H
H8C -0.2139 -0.1936 0.3877 0.053 Uiso calc R 1 H
C9 -0.01607(17) 0.30899(11) 0.41325(6) 0.0261(3) Uani d . 1 C
H9 -0.021 0.361 0.3838 0.031 Uiso calc R 1 H
C10 0.07360(17) 0.33314(11) 0.46522(6) 0.0269(3) Uani d . 1 C
H10 0.0775 0.2836 0.496 0.032 Uiso calc R 1 H
C11 0.16235(16) 0.43135(12) 0.47480(6) 0.0269(3) Uani d . 1 C
H11 0.1563 0.4815 0.4443 0.032 Uiso calc R 1 H
C12 0.25533(17) 0.45484(11) 0.52648(6) 0.0269(3) Uani d . 1 C
H12 0.2608 0.4042 0.5567 0.032 Uiso calc R 1 H
C13 0.34609(16) 0.55343(11) 0.53743(6) 0.0244(3) Uani d . 1 C
C14 0.32791(16) 0.63925(12) 0.49634(6) 0.0259(3) Uani d . 1 C
H14 0.2592 0.631 0.4613 0.031 Uiso calc R 1 H
C15 0.40860(16) 0.73271(11) 0.50713(6) 0.0258(3) Uani d . 1 C
H15 0.3957 0.7872 0.4792 0.031 Uiso calc R 1 H
C16 0.51320(16) 0.74932(11) 0.56065(6) 0.0232(3) Uani d . 1 C
C17 0.53056(16) 0.66372(11) 0.60154(6) 0.0234(3) Uani d . 1 C
C18 0.62820(17) 0.68109(11) 0.65597(6) 0.0255(3) Uani d . 1 C
H18 0.6414 0.6263 0.6838 0.031 Uiso calc R 1 H
C19 0.70331(16) 0.77760(11) 0.66807(6) 0.0263(3) Uani d . 1 C
H19 0.766 0.7869 0.7043 0.032 Uiso calc R 1 H
C20 0.68886(17) 0.86447(11) 0.62708(6) 0.0255(3) Uani d . 1 C
C21 0.59317(16) 0.84684(11) 0.57323(6) 0.0248(3) Uani d . 1 C
H21 0.5825 0.9012 0.5451 0.03 Uiso calc R 1 H
C22 0.48150(19) 0.47633(12) 0.62969(7) 0.0325(3) Uani d . 1 C
H22A 0.5926 0.4828 0.6496 0.039 Uiso calc R 1 H
H22B 0.476 0.4099 0.6075 0.039 Uiso calc R 1 H
C23 0.3579(2) 0.47312(15) 0.67513(8) 0.0438(4) Uani d . 1 C
H23A 0.3778 0.4111 0.6998 0.066 Uiso calc R 1 H
H23B 0.2475 0.4699 0.6555 0.066 Uiso calc R 1 H
H23C 0.3692 0.5363 0.6993 0.066 Uiso calc R 1 H
C24 0.7500(2) 1.04567(12) 0.59711(7) 0.0349(3) Uani d . 1 C
H24A 0.8117 1.1066 0.6127 0.052 Uiso calc R 1 H
H24B 0.6355 1.0651 0.5883 0.052 Uiso calc R 1 H
H24C 0.7943 1.0218 0.5615 0.052 Uiso calc R 1 H
C25 0.86150(19) 0.97770(13) 0.69696(7) 0.0332(3) Uani d . 1 C
H25A 0.9007 1.0501 0.699 0.05 Uiso calc R 1 H
H25B 0.9546 0.9298 0.7001 0.05 Uiso calc R 1 H
H25C 0.7942 0.9645 0.729 0.05 Uiso calc R 1 H
N1 -0.36132(15) -0.07758(10) 0.35327(5) 0.0296(3) Uani d . 1 N
N2 0.44967(14) 0.56713(9) 0.58786(5) 0.0247(2) Uani d . 1 N
N3 0.76292(17) 0.96056(10) 0.64056(6) 0.0318(3) Uani d . 1 N
Cl1 0.59006(4) 0.82555(3) 0.831927(15) 0.03035(12) Uani d . 1 Cl
O1 0.47717(16) 0.76632(13) 0.79161(5) 0.0504(3) Uani d . 1 O
O2 0.58576(18) 0.93673(11) 0.81679(8) 0.0615(4) Uani d . 1 O
O3 0.54384(16) 0.81222(12) 0.89112(5) 0.0479(3) Uani d . 1 O
O4 0.75675(15) 0.78714(10) 0.82875(6) 0.0475(3) Uani d . 1 O

loop_
_atom_site_aniso_label
_atom_site_aniso_U_11
_atom_site_aniso_U_22
_atom_site_aniso_U_33
_atom_site_aniso_U_12
_atom_site_aniso_U_13
_atom_site_aniso_U_23
C1 0.0199(6) 0.0274(7) 0.0272(6) 0.0023(5) 0.0050(5) -0.0003(5)
C2 0.0247(6) 0.0296(7) 0.0223(6) 0.0010(5) 0.0025(5) 0.0003(5)
C3 0.0249(6) 0.0268(6) 0.0242(6) 0.0029(5) 0.0048(5) 0.0031(5)
C4 0.0206(6) 0.0273(7) 0.0261(6) 0.0025(5) 0.0041(5) -0.0008(5)
C5 0.0258(6) 0.0320(7) 0.0273(6) 0.0013(5) -0.0030(5) 0.0024(5)
C6 0.0287(7) 0.0275(7) 0.0292(7) 0.0023(5) -0.0001(5) 0.0063(5)
C7 0.0456(9) 0.0395(9) 0.0338(8) -0.0120(7) 0.0021(6) -0.0043(6)
C8 0.0369(8) 0.0271(7) 0.0433(8) 0.0000(6) 0.0066(6) 0.0040(6)
C9 0.0234(6) 0.0271(7) 0.0285(6) 0.0018(5) 0.0055(5) -0.0004(5)
C10 0.0231(6) 0.0289(7) 0.0292(6) 0.0018(5) 0.0053(5) -0.0013(5)
C11 0.0227(6) 0.0295(7) 0.0289(6) 0.0014(5) 0.0048(5) -0.0019(5)
C12 0.0249(6) 0.0274(7) 0.0285(6) 0.0008(5) 0.0036(5) 0.0004(5)
C13 0.0205(6) 0.0289(7) 0.0243(6) 0.0020(5) 0.0044(4) -0.0010(5)
C14 0.0227(6) 0.0328(7) 0.0224(6) 0.0017(5) 0.0023(5) 0.0000(5)
C15 0.0244(6) 0.0296(7) 0.0237(6) 0.0029(5) 0.0041(5) 0.0038(5)
C16 0.0224(6) 0.0255(6) 0.0224(6) 0.0030(5) 0.0055(5) 0.0001(5)
C17 0.0211(6) 0.0253(6) 0.0243(6) 0.0015(5) 0.0048(5) 0.0005(5)
C18 0.0247(6) 0.0283(7) 0.0236(6) 0.0009(5) 0.0026(5) 0.0031(5)
C19 0.0244(6) 0.0307(7) 0.0240(6) 0.0017(5) 0.0034(5) -0.0010(5)
C20 0.0251(6) 0.0254(7) 0.0268(6) 0.0016(5) 0.0070(5) -0.0027(5)
C21 0.0253(6) 0.0243(6) 0.0256(6) 0.0027(5) 0.0061(5) 0.0019(5)
C22 0.0362(7) 0.0275(7) 0.0326(7) -0.0035(6) -0.0039(6) 0.0056(5)
C23 0.0447(9) 0.0485(10) 0.0383(8) -0.0050(8) 0.0045(7) 0.0062(7)
C24 0.0428(8) 0.0262(7) 0.0363(8) -0.0018(6) 0.0074(6) -0.0002(6)
C25 0.0310(7) 0.0341(8) 0.0346(7) -0.0038(6) 0.0027(6) -0.0070(6)
N1 0.0301(6) 0.0273(6) 0.0313(6) -0.0023(5) 0.0017(5) 0.0008(5)
N2 0.0250(5) 0.0246(6) 0.0244(5) 0.0006(4) 0.0023(4) 0.0017(4)
N3 0.0395(7) 0.0264(6) 0.0295(6) -0.0033(5) 0.0027(5) -0.0028(5)
Cl1 0.02816(19) 0.0342(2) 0.02869(19) 0.00009(12) 0.00278(13) 0.00517(12)
O1 0.0462(7) 0.0734(9) 0.0302(6) -0.0095(6) -0.0037(5) -0.0068(6)
O2 0.0510(8) 0.0390(8) 0.0964(12) 0.0105(6) 0.0169(8) 0.0247(7)
O3 0.0440(7) 0.0745(9) 0.0251(5) -0.0206(6) 0.0035(5) -0.0038(5)
O4 0.0323(6) 0.0437(7) 0.0673(8) 0.0054(5) 0.0087(6) 0.0063(6)

loop_
_atom_type_symbol
_atom_type_description
_atom_type_scat_dispersion_real
_atom_type_scat_dispersion_imag
_atom_type_scat_source
C C 0.0033 0.0016 'International Tables Vol C Tables 4.2.6.8 and 6.1.1.4'
H H 0 0 'International Tables Vol C Tables 4.2.6.8 and 6.1.1.4'
Cl Cl 0.1484 0.1585 'International Tables Vol C Tables 4.2.6.8 and 6.1.1.4'
N N 0.0061 0.0033 'International Tables Vol C Tables 4.2.6.8 and 6.1.1.4'
O O 0.0106 0.006 'International Tables Vol C Tables 4.2.6.8 and 6.1.1.4'

loop_
_geom_angle_atom_site_label_1
_geom_angle_atom_site_label_2
_geom_angle_atom_site_label_3
_geom_angle
N1 C1 C2 122.04(12)
N1 C1 C6 120.77(12)
C2 C1 C6 117.18(12)
C3 C2 C1 120.61(12)
C3 C2 H2 119.7
C1 C2 H2 119.7
C2 C3 C4 122.65(13)
C2 C3 H3 118.7
C4 C3 H3 118.7
C5 C4 C3 116.23(13)
C5 C4 C9 122.90(12)
C3 C4 C9 120.87(13)
C6 C5 C4 122.12(13)
C6 C5 H5 118.9
C4 C5 H5 118.9
C5 C6 C1 121.20(13)
C5 C6 H6 119.4
C1 C6 H6 119.4
N1 C7 H7A 109.5
N1 C7 H7B 109.5
H7A C7 H7B 109.5
N1 C7 H7C 109.5
H7A C7 H7C 109.5
H7B C7 H7C 109.5
N1 C8 H8A 109.5
N1 C8 H8B 109.5
H8A C8 H8B 109.5
N1 C8 H8C 109.5
H8A C8 H8C 109.5
H8B C8 H8C 109.5
C10 C9 C4 126.63(13)
C10 C9 H9 116.7
C4 C9 H9 116.7
C9 C10 C11 122.88(13)
C9 C10 H10 118.6
C11 C10 H10 118.6
C12 C11 C10 123.01(14)
C12 C11 H11 118.5
C10 C11 H11 118.5
C11 C12 C13 124.21(13)
C11 C12 H12 117.9
C13 C12 H12 117.9
N2 C13 C14 118.14(12)
N2 C13 C12 120.92(12)
C14 C13 C12 120.94(12)
C15 C14 C13 121.24(12)
C15 C14 H14 119.4
C13 C14 H14 119.4
C14 C15 C16 121.19(12)
C14 C15 H15 119.4
C16 C15 H15 119.4
C21 C16 C17 120.84(12)
C21 C16 C15 121.76(12)
C17 C16 C15 117.38(12)
N2 C17 C16 119.71(12)
N2 C17 C18 122.51(12)
C16 C17 C18 117.77(12)
C19 C18 C17 120.69(12)
C19 C18 H18 119.7
C17 C18 H18 119.7
C18 C19 C20 122.34(12)
C18 C19 H19 118.8
C20 C19 H19 118.8
N3 C20 C21 121.94(13)
N3 C20 C19 121.24(12)
C21 C20 C19 116.81(13)
C16 C21 C20 121.52(12)
C16 C21 H21 119.2
C20 C21 H21 119.2
N2 C22 C23 111.74(13)
N2 C22 H22A 109.3
C23 C22 H22A 109.3
N2 C22 H22B 109.3
C23 C22 H22B 109.3
H22A C22 H22B 107.9
C22 C23 H23A 109.5
C22 C23 H23B 109.5
H23A C23 H23B 109.5
C22 C23 H23C 109.5
H23A C23 H23C 109.5
H23B C23 H23C 109.5
N3 C24 H24A 109.5
N3 C24 H24B 109.5
H24A C24 H24B 109.5
N3 C24 H24C 109.5
H24A C24 H24C 109.5
H24B C24 H24C 109.5
N3 C25 H25A 109.5
N3 C25 H25B 109.5
H25A C25 H25B 109.5
N3 C25 H25C 109.5
H25A C25 H25C 109.5
H25B C25 H25C 109.5
C1 N1 C8 120.11(12)
C1 N1 C7 120.55(12)
C8 N1 C7 115.47(13)
C13 N2 C17 122.25(12)
C13 N2 C22 119.59(12)
C17 N2 C22 118.15(11)
C20 N3 C24 119.65(12)
C20 N3 C25 121.22(13)
C24 N3 C25 119.07(13)
O2 Cl1 O3 109.50(10)
O2 Cl1 O1 110.49(10)
O3 Cl1 O1 109.14(8)
O2 Cl1 O4 108.33(8)
O3 Cl1 O4 109.57(8)
O1 Cl1 O4 109.78(9)

loop_
_geom_bond_atom_site_label_1
_geom_bond_atom_site_label_2
_geom_bond_distance
C1 N1 1.3777(18)
C1 C2 1.4110(19)
C1 C6 1.4175(19)
C2 C3 1.3827(19)
C2 H2 0.93
C3 C4 1.4082(18)
C3 H3 0.93
C4 C5 1.4062(19)
C4 C9 1.4486(19)
C5 C6 1.379(2)
C5 H5 0.93
C6 H6 0.93
C7 N1 1.455(2)
C7 H7A 0.96
C7 H7B 0.96
C7 H7C 0.96
C8 N1 1.4532(19)
C8 H8A 0.96
C8 H8B 0.96
C8 H8C 0.96
C9 C10 1.357(2)
C9 H9 0.93
C10 C11 1.430(2)
C10 H10 0.93
C11 C12 1.3618(19)
C11 H11 0.93
C12 C13 1.4454(19)
C12 H12 0.93
C13 N2 1.3617(17)
C13 C14 1.4194(19)
C14 C15 1.351(2)
C14 H14 0.93
C15 C16 1.4259(18)
C15 H15 0.93
C16 C21 1.3982(19)
C16 C17 1.4141(18)
C17 N2 1.3956(17)
C17 C18 1.4162(18)
C18 C19 1.368(2)
C18 H18 0.93
C19 C20 1.4269(19)
C19 H19 0.93
C20 N3 1.3654(18)
C20 C21 1.3985(19)
C21 H21 0.93
C22 N2 1.4861(17)
C22 C23 1.500(2)
C22 H22A 0.97
C22 H22B 0.97
C23 H23A 0.96
C23 H23B 0.96
C23 H23C 0.96
C24 N3 1.4470(19)
C24 H24A 0.96
C24 H24B 0.96
C24 H24C 0.96
C25 N3 1.4559(19)
C25 H25A 0.96
C25 H25B 0.96
C25 H25C 0.96
Cl1 O2 1.4329(14)
Cl1 O3 1.4339(12)
Cl1 O1 1.4350(13)
Cl1 O4 1.4391(13)

loop_
_geom_torsion_atom_site_label_1
_geom_torsion_atom_site_label_2
_geom_torsion_atom_site_label_3
_geom_torsion_atom_site_label_4
_geom_torsion
N1 C1 C2 C3 179.28(12)
C6 C1 C2 C3 0.59(19)
C1 C2 C3 C4 -0.4(2)
C2 C3 C4 C5 -0.50(19)
C2 C3 C4 C9 178.83(12)
C3 C4 C5 C6 1.2(2)
C9 C4 C5 C6 -178.10(13)
C4 C5 C6 C1 -1.0(2)
N1 C1 C6 C5 -178.60(13)
C2 C1 C6 C5 0.1(2)
C5 C4 C9 C10 -5.4(2)
C3 C4 C9 C10 175.32(13)
C4 C9 C10 C11 177.79(12)
C9 C10 C11 C12 -178.56(13)
C10 C11 C12 C13 -179.91(12)
C11 C12 C13 N2 -173.39(13)
C11 C12 C13 C14 7.5(2)
N2 C13 C14 C15 -1.1(2)
C12 C13 C14 C15 178.03(12)
C13 C14 C15 C16 -1.0(2)
C14 C15 C16 C21 -177.90(12)
C14 C15 C16 C17 0.75(19)
C21 C16 C17 N2 -179.88(12)
C15 C16 C17 N2 1.46(18)
C21 C16 C17 C18 1.43(19)
C15 C16 C17 C18 -177.23(12)
N2 C17 C18 C19 -178.93(12)
C16 C17 C18 C19 -0.28(19)
C17 C18 C19 C20 -0.5(2)
C18 C19 C20 N3 178.99(13)
C18 C19 C20 C21 0.1(2)
C17 C16 C21 C20 -1.9(2)
C15 C16 C21 C20 176.72(12)
N3 C20 C21 C16 -177.81(12)
C19 C20 C21 C16 1.08(19)
C2 C1 N1 C8 170.55(13)
C6 C1 N1 C8 -10.8(2)
C2 C1 N1 C7 13.7(2)
C6 C1 N1 C7 -167.67(14)
C14 C13 N2 C17 3.37(19)
C12 C13 N2 C17 -175.73(12)
C14 C13 N2 C22 -175.45(12)
C12 C13 N2 C22 5.45(19)
C16 C17 N2 C13 -3.61(19)
C18 C17 N2 C13 175.01(12)
C16 C17 N2 C22 175.23(12)
C18 C17 N2 C22 -6.15(19)
C23 C22 N2 C13 -89.39(16)
C23 C22 N2 C17 91.74(15)
C21 C20 N3 C24 -3.2(2)
C19 C20 N3 C24 177.99(13)
C21 C20 N3 C25 179.71(13)
C19 C20 N3 C25 0.9(2)
